data_7021793
loop_
_publ_author_name
'Hirotsu, Masakazu'
'Kawamoto, Keisuke'
'Tanaka, Rika'
'Nagai, Yuji'
'Ueno, Keiji'
'Teki, Yoshio'
'Kinoshita, Isamu'

_publ_section_title
;
 Titanium and manganese complexes supported by a xanthene-bridged
 bis(tripodal N2O2) ligand: isomerization, intramolecular hydrogen bonding
 and metal-binding ability.
;
_journal_issue 34
_journal_name_full 'Dalton transactions (Cambridge, England : 2003)'
_journal_page_first 12220
_journal_page_last 12227
_journal_paper_doi 10.1039/c3dt51389k
_journal_volume 42
_journal_year 2013
_chemical_formula_moiety 'C55 H68 Mn2 N4 O9, 0.5(C H2 Cl2), 2.5(C H4 O), 0.5(H2 O)'
_chemical_formula_sum 'C58 H80 Cl Mn2 N4 O12'
_chemical_formula_weight 1170.59
_space_group_IT_number 15
_symmetry_cell_setting monoclinic
_symmetry_Int_Tables_number 15
_symmetry_space_group_name_Hall '-C 2yc'
_symmetry_space_group_name_H-M 'C 1 2/c 1'
_cell_angle_alpha 90.00
_cell_angle_beta 92.290(3)
_cell_angle_gamma 90.00
_cell_formula_units_Z 8
_cell_length_a 36.540(7)
_cell_length_b 12.330(3)
_cell_length_c 25.680(6)
_cell_measurement_reflns_used 13877
_cell_measurement_temperature 150(2)
_cell_measurement_theta_max 27.4831
_cell_measurement_theta_min 4.0032
_cell_volume 11561(4)
_computing_cell_refinement CrystalClear
_computing_data_collection 'CrystalClear (Rigaku, 2001)'
_computing_molecular_graphics 'Ortep-3 for Windows (Farrugia, 1997)'
_computing_publication_material SHELXL97
_computing_structure_refinement 'SHELXL-97 (Sheldrick, 1997)'
_computing_structure_solution 'SIR97 (Altomare <i>et al.</i>,  1999)'
_diffrn_ambient_temperature 150(2)
_diffrn_detector_area_resol_mean 7.32
_diffrn_measured_fraction_theta_full 0.977
_diffrn_measured_fraction_theta_max 0.977
_diffrn_measurement_details
;
scan:
    Number of images: 600
               Slice: -80.0000 - 100.000
         Image width: 0.3000
            Exp time: 10.0000
       Rotation axis: Phi
               Omega: 0.0000
                 Chi: 0.0000
                 Phi: 0.0000
                 XTD: 45.2335
              2theta: 19.7960
scan:
    Number of images: 160
               Slice: -20.0000 - 28.0000
         Image width: 0.3000
            Exp time: 10.0000
       Rotation axis: Omega
               Omega: 0.0000
                 Chi: 90.0000
                 Phi: 0.0000
                 XTD: 45.2335
              2theta: 19.7960
scan:
    Number of images: 160
               Slice: -20.0000 - 28.0000
         Image width: 0.3000
            Exp time: 10.0000
       Rotation axis: Omega
               Omega: 0.0000
                 Chi: 90.0000
                 Phi: 90.0000
                 XTD: 45.2335
              2theta: 19.7960
scan:
    Number of images: 160
               Slice: -20.0000 - 28.0000
         Image width: 0.3000
            Exp time: 10.0000
       Rotation axis: Omega
               Omega: 0.0000
                 Chi: 90.0000
                 Phi: 180.0000
                 XTD: 45.2335
              2theta: 19.7960
scan:
    Number of images: 160
               Slice: -20.0000 - 28.0000
         Image width: 0.3000
            Exp time: 10.0000
       Rotation axis: Omega
               Omega: 0.0000
                 Chi: 90.0000
                 Phi: 270.0000
                 XTD: 45.2335
              2theta: 19.7960

;
_diffrn_measurement_device 'Mercury CCD (2x2 bin mode)'
_diffrn_measurement_device_details 'AFC7: Eulerian 3-circle'
_diffrn_measurement_device_type 'Rigaku/MSC Mercury CCD'
_diffrn_measurement_method '\w or \f'
_diffrn_radiation_detector CCD
_diffrn_radiation_monochromator 'Graphite Monochromator'
_diffrn_radiation_source 'Rotating Anode'
_diffrn_radiation_type MoK\a
_diffrn_radiation_wavelength 0.71070
_diffrn_reflns_av_R_equivalents 0.0655
_diffrn_reflns_av_unetI/netI 0.0598
_diffrn_reflns_limit_h_max 37
_diffrn_reflns_limit_h_min -47
_diffrn_reflns_limit_k_max 16
_diffrn_reflns_limit_k_min -10
_diffrn_reflns_limit_l_max 33
_diffrn_reflns_limit_l_min -28
_diffrn_reflns_number 44290
_diffrn_reflns_reduction_process 'Lp corrections applied'
_diffrn_reflns_theta_full 27.48
_diffrn_reflns_theta_max 27.48
_diffrn_reflns_theta_min 4.01
_diffrn_source_current 200.0000
_diffrn_source_power 11.0000
_diffrn_source_voltage 55.0000
_exptl_absorpt_coefficient_mu 0.547
_exptl_absorpt_correction_T_max 0.9838
_exptl_absorpt_correction_T_min 0.7909
_exptl_absorpt_correction_type multi-scan
_exptl_absorpt_process_details '(Jacobson, 1998)'
_exptl_crystal_colour Brown
_exptl_crystal_density_diffrn 1.345
_exptl_crystal_density_method 'not measured'
_exptl_crystal_description Prism
_exptl_crystal_F_000 4952
_exptl_crystal_preparation 'mounted on the CryoLoop with Palaton oil and placed in N2 stream at 150(2) K'
_exptl_crystal_size_max 0.45
_exptl_crystal_size_mid 0.15
_exptl_crystal_size_min 0.03
_refine_diff_density_max 0.638
_refine_diff_density_min -0.920
_refine_diff_density_rms 0.073
_refine_ls_extinction_method none
_refine_ls_goodness_of_fit_ref 1.230
_refine_ls_hydrogen_treatment mixed
_refine_ls_matrix_type full
_refine_ls_number_parameters 744
_refine_ls_number_reflns 12938
_refine_ls_number_restraints 2
_refine_ls_restrained_S_all 1.230
_refine_ls_R_factor_all 0.0997
_refine_ls_R_factor_gt 0.0835
_refine_ls_shift/su_max 0.001
_refine_ls_shift/su_mean 0.000
_refine_ls_structure_factor_coef Fsqd
_refine_ls_weighting_details 'calc w=1/[\s^2^(Fo^2^)+(0.0315P)^2^+48.6150P] where P=(Fo^2^+2Fc^2^)/3'
_refine_ls_weighting_scheme calc
_refine_ls_wR_factor_gt 0.1515
_refine_ls_wR_factor_ref 0.1579
_reflns_number_gt 11324
_reflns_number_total 12938
_reflns_threshold_expression >2sigma(I)
_cod_data_source_file c3dt51389k.txt
_cod_data_source_block Mn2-L-N2O2
_cod_depositor_comments
;
The following automatic conversions were performed:

'_exptl_absorpt_correction_type' value 'Multi-scan' changed to
'multi-scan' according to
/home/saulius/struct/CIF-dictionaries/cif_core.dic dictionary named
'cif_core.dic' version 2.4.2 from 2011-04-26.

Automatic conversion script
Id: cif_fix_values 1891 2012-01-12 08:04:46Z andrius 
;
_cod_original_sg_symbol_Hall '-C 2yc '
_cod_original_sg_symbol_H-M C2/c
_cod_database_code 7021793

loop_
_symmetry_equiv_pos_as_xyz
'x, y, z'
'-x, y, -z+1/2'
'x+1/2, y+1/2, z'
'-x+1/2, y+1/2, -z+1/2'
'-x, -y, -z'
'x, -y, z-1/2'
'-x+1/2, -y+1/2, -z'
'x+1/2, -y+1/2, z-1/2'

loop_
_atom_site_label
_atom_site_type_symbol
_atom_site_fract_x
_atom_site_fract_y
_atom_site_fract_z
_atom_site_U_iso_or_equiv
_atom_site_adp_type
_atom_site_occupancy
_atom_site_symmetry_multiplicity
_atom_site_calc_flag
_atom_site_refinement_flags
_atom_site_disorder_assembly
_atom_site_disorder_group
Mn1 Mn 0.056203(13) 0.71880(4) 0.598125(19) 0.01746(12) Uani 1 1 d . . .
O1 O 0.10707(6) 0.70314(19) 0.62010(9) 0.0195(5) Uani 1 1 d . . .
C1 C 0.12756(8) 0.7587(3) 0.65578(13) 0.0180(6) Uani 1 1 d . . .
C2 C 0.16523(9) 0.7724(3) 0.64956(13) 0.0198(7) Uani 1 1 d . . .
H2A H 0.1762 0.7426 0.6199 0.024 Uiso 1 1 calc R . .
C3 C 0.18668(9) 0.8292(3) 0.68644(13) 0.0204(7) Uani 1 1 d . . .
H3A H 0.2121 0.8377 0.6814 0.024 Uiso 1 1 calc R . .
C4 C 0.17153(8) 0.8737(3) 0.73056(13) 0.0183(7) Uani 1 1 d . . .
C5 C 0.13397(8) 0.8602(3) 0.73615(13) 0.0179(6) Uani 1 1 d . . .
H5A H 0.1231 0.8897 0.7660 0.021 Uiso 1 1 calc R . .
C6 C 0.11202(8) 0.8053(3) 0.69967(13) 0.0176(6) Uani 1 1 d . . .
C7 C 0.07181(8) 0.7944(3) 0.70752(13) 0.0203(7) Uani 1 1 d . . .
H7A H 0.0653 0.8397 0.7376 0.024 Uiso 1 1 calc R . .
H7B H 0.0664 0.7180 0.7162 0.024 Uiso 1 1 calc R . .
N1 N 0.04822(7) 0.8271(2) 0.66068(11) 0.0177(6) Uani 1 1 d . . .
O2 O 0.00569(6) 0.7194(2) 0.57897(10) 0.0255(5) Uani 1 1 d . . .
C8 C -0.02110(8) 0.7869(3) 0.59149(14) 0.0230(7) Uani 1 1 d . . .
C9 C -0.05132(9) 0.8023(3) 0.55669(15) 0.0293(8) Uani 1 1 d . . .
H9A H -0.0526 0.7649 0.5243 0.035 Uiso 1 1 calc R . .
C10 C -0.07937(10) 0.8722(4) 0.56968(17) 0.0363(10) Uani 1 1 d . . .
H10A H -0.1000 0.8807 0.5462 0.044 Uiso 1 1 calc R . .
C11 C -0.07796(10) 0.9290(3) 0.61554(17) 0.0337(9) Uani 1 1 d . . .
H11A H -0.0971 0.9779 0.6234 0.040 Uiso 1 1 calc R . .
C12 C -0.04831(9) 0.9144(3) 0.65051(16) 0.0296(8) Uani 1 1 d . . .
H12A H -0.0472 0.9534 0.6824 0.035 Uiso 1 1 calc R . .
C13 C -0.02026(9) 0.8428(3) 0.63890(14) 0.0237(7) Uani 1 1 d . . .
C14 C 0.00963(8) 0.8196(3) 0.67876(13) 0.0226(7) Uani 1 1 d . . .
H14A H 0.0059 0.7456 0.6925 0.027 Uiso 1 1 calc R . .
H14B H 0.0071 0.8709 0.7081 0.027 Uiso 1 1 calc R . .
C15 C 0.05711(10) 0.9413(3) 0.64480(15) 0.0247(7) Uani 1 1 d . . .
H15A H 0.0836 0.9544 0.6514 0.030 Uiso 1 1 calc R . .
H15B H 0.0436 0.9926 0.6667 0.030 Uiso 1 1 calc R . .
C16 C 0.04725(10) 0.9641(3) 0.58757(15) 0.0295(8) Uani 1 1 d . . .
H16A H 0.0203 0.9618 0.5818 0.035 Uiso 1 1 calc R . .
H16B H 0.0558 1.0375 0.5783 0.035 Uiso 1 1 calc R . .
N2 N 0.06426(8) 0.8835(3) 0.55415(12) 0.0271(7) Uani 1 1 d . . .
C17 C 0.10288(10) 0.9072(4) 0.54537(16) 0.0330(9) Uani 1 1 d . . .
H17A H 0.1168 0.9075 0.5788 0.049 Uiso 1 1 calc R . .
H17B H 0.1049 0.9784 0.5288 0.049 Uiso 1 1 calc R . .
H17C H 0.1128 0.8515 0.5226 0.049 Uiso 1 1 calc R . .
C18 C 0.04401(12) 0.8812(4) 0.50235(16) 0.0397(10) Uani 1 1 d . . .
H18A H 0.0461 0.9521 0.4855 0.060 Uiso 1 1 calc R . .
H18B H 0.0181 0.8648 0.5073 0.060 Uiso 1 1 calc R . .
H18C H 0.0546 0.8253 0.4803 0.060 Uiso 1 1 calc R . .
O3 O 0.06694(6) 0.6330(2) 0.54075(10) 0.0276(6) Uani 1 1 d . . .
C19 C 0.03976(11) 0.5727(4) 0.51250(17) 0.0395(10) Uani 1 1 d . . .
H19A H 0.0241 0.6223 0.4918 0.059 Uiso 1 1 calc R . .
H19B H 0.0248 0.5327 0.5369 0.059 Uiso 1 1 calc R . .
H19C H 0.0516 0.5214 0.4893 0.059 Uiso 1 1 calc R . .
O4 O 0.04251(7) 0.5789(2) 0.65364(11) 0.0269(6) Uani 1 1 d . . .
H4O H 0.0578(12) 0.540(4) 0.6642(18) 0.036(13) Uiso 1 1 d . . .
C20 C 0.00985(10) 0.5167(4) 0.6538(2) 0.0399(10) Uani 1 1 d . . .
H20A H 0.0119 0.4550 0.6300 0.060 Uiso 1 1 calc R . .
H20B H -0.0110 0.5621 0.6424 0.060 Uiso 1 1 calc R . .
H20C H 0.0061 0.4900 0.6891 0.060 Uiso 1 1 calc R . .
Mn2 Mn 0.119653(13) 0.36626(4) 0.67296(2) 0.01752(12) Uani 1 1 d . . .
O5 O 0.09749(6) 0.48300(19) 0.71017(9) 0.0206(5) Uani 1 1 d . . .
C21 C 0.10962(8) 0.5325(3) 0.75405(13) 0.0176(6) Uani 1 1 d . . .
C22 C 0.08498(9) 0.5700(3) 0.79027(14) 0.0220(7) Uani 1 1 d . . .
H22A H 0.0595 0.5582 0.7840 0.026 Uiso 1 1 calc R . .
C23 C 0.09700(9) 0.6241(3) 0.83534(13) 0.0225(7) Uani 1 1 d . . .
H23A H 0.0797 0.6500 0.8590 0.027 Uiso 1 1 calc R . .
C24 C 0.13447(9) 0.6406(3) 0.84605(13) 0.0203(7) Uani 1 1 d . . .
C25 C 0.15886(9) 0.6005(3) 0.81048(13) 0.0199(7) Uani 1 1 d . . .
H25A H 0.1844 0.6101 0.8175 0.024 Uiso 1 1 calc R . .
C26 C 0.14740(8) 0.5472(3) 0.76537(13) 0.0169(6) Uani 1 1 d . . .
C27 C 0.17477(9) 0.5106(3) 0.72716(14) 0.0206(7) Uani 1 1 d . . .
H27A H 0.1996 0.5225 0.7428 0.025 Uiso 1 1 calc R . .
H27B H 0.1722 0.5571 0.6958 0.025 Uiso 1 1 calc R . .
N3 N 0.17159(7) 0.3937(2) 0.71032(11) 0.0175(6) Uani 1 1 d . . .
O6 O 0.13968(6) 0.2567(2) 0.63193(10) 0.0249(5) Uani 1 1 d . . .
C28 C 0.17285(9) 0.2115(3) 0.63153(13) 0.0206(7) Uani 1 1 d . . .
C29 C 0.17631(10) 0.1074(3) 0.61082(13) 0.0223(7) Uani 1 1 d . . .
H29A H 0.1549 0.0687 0.5997 0.027 Uiso 1 1 calc R . .
C30 C 0.21035(10) 0.0597(3) 0.60620(13) 0.0239(7) Uani 1 1 d . . .
H30A H 0.2122 -0.0104 0.5911 0.029 Uiso 1 1 calc R . .
C31 C 0.24168(10) 0.1140(3) 0.62355(15) 0.0279(8) Uani 1 1 d . . .
H31A H 0.2651 0.0823 0.6198 0.033 Uiso 1 1 calc R . .
C32 C 0.23835(9) 0.2154(3) 0.64650(14) 0.0251(7) Uani 1 1 d . . .
H32A H 0.2598 0.2515 0.6596 0.030 Uiso 1 1 calc R . .
C33 C 0.20450(9) 0.2654(3) 0.65087(13) 0.0199(7) Uani 1 1 d . . .
C34 C 0.20187(9) 0.3777(3) 0.67301(14) 0.0207(7) Uani 1 1 d . . .
H34A H 0.1983 0.4296 0.6438 0.025 Uiso 1 1 calc R . .
H34B H 0.2255 0.3957 0.6913 0.025 Uiso 1 1 calc R . .
C35 C 0.17791(9) 0.3176(3) 0.75514(13) 0.0216(7) Uani 1 1 d . . .
H35A H 0.1964 0.3498 0.7798 0.026 Uiso 1 1 calc R . .
H35B H 0.1882 0.2490 0.7420 0.026 Uiso 1 1 calc R . .
C36 C 0.14378(9) 0.2923(3) 0.78413(14) 0.0232(7) Uani 1 1 d . . .
H36A H 0.1493 0.2351 0.8104 0.028 Uiso 1 1 calc R . .
H36B H 0.1358 0.3579 0.8027 0.028 Uiso 1 1 calc R . .
N4 N 0.11396(8) 0.2551(2) 0.74775(12) 0.0228(6) Uani 1 1 d . . .
C37 C 0.11838(12) 0.1404(3) 0.73429(17) 0.0344(9) Uani 1 1 d . . .
H37A H 0.1161 0.0958 0.7656 0.052 Uiso 1 1 calc R . .
H37B H 0.1426 0.1291 0.7201 0.052 Uiso 1 1 calc R . .
H37C H 0.0994 0.1195 0.7082 0.052 Uiso 1 1 calc R . .
C38 C 0.07859(10) 0.2679(3) 0.77299(16) 0.0326(9) Uani 1 1 d . . .
H38A H 0.0788 0.2249 0.8051 0.049 Uiso 1 1 calc R . .
H38B H 0.0587 0.2429 0.7492 0.049 Uiso 1 1 calc R . .
H38C H 0.0748 0.3446 0.7814 0.049 Uiso 1 1 calc R . .
O7 O 0.07366(6) 0.3388(2) 0.64085(10) 0.0272(6) Uani 1 1 d . . .
C39 C 0.07147(11) 0.3263(4) 0.58571(16) 0.0399(10) Uani 1 1 d . . .
H39A H 0.0837 0.2589 0.5761 0.060 Uiso 1 1 calc R . .
H39B H 0.0834 0.3880 0.5694 0.060 Uiso 1 1 calc R . .
H39C H 0.0457 0.3234 0.5737 0.060 Uiso 1 1 calc R . .
O8 O 0.13499(7) 0.5011(2) 0.61536(10) 0.0271(6) Uani 1 1 d . . .
H8O H 0.1243(11) 0.550(4) 0.6153(16) 0.023(11) Uiso 1 1 d . . .
C40 C 0.15255(13) 0.5025(4) 0.56640(16) 0.0412(10) Uani 1 1 d . . .
H40A H 0.1340 0.4961 0.5379 0.062 Uiso 1 1 calc R . .
H40B H 0.1697 0.4416 0.5649 0.062 Uiso 1 1 calc R . .
H40C H 0.1659 0.5709 0.5629 0.062 Uiso 1 1 calc R . .
O9 O 0.17079(6) 0.8297(2) 0.83505(9) 0.0213(5) Uani 1 1 d . . .
C41 C 0.19053(8) 0.9206(3) 0.82333(13) 0.0184(7) Uani 1 1 d . . .
C42 C 0.19306(8) 0.9400(3) 0.76968(13) 0.0190(7) Uani 1 1 d . . .
C43 C 0.21442(9) 1.0270(3) 0.75450(14) 0.0219(7) Uani 1 1 d . . .
H43A H 0.2172 1.0412 0.7185 0.026 Uiso 1 1 calc R . .
C44 C 0.23187(9) 1.0936(3) 0.79183(15) 0.0253(8) Uani 1 1 d . . .
H44A H 0.2465 1.1526 0.7811 0.030 Uiso 1 1 calc R . .
C45 C 0.22794(9) 1.0740(3) 0.84397(15) 0.0259(8) Uani 1 1 d . . .
H45A H 0.2394 1.1213 0.8689 0.031 Uiso 1 1 calc R . .
C46 C 0.20748(9) 0.9859(3) 0.86120(13) 0.0210(7) Uani 1 1 d . . .
C47 C 0.16786(9) 0.7983(3) 0.88614(13) 0.0206(7) Uani 1 1 d . . .
C48 C 0.14818(9) 0.7019(3) 0.89272(13) 0.0227(7) Uani 1 1 d . . .
C49 C 0.14206(12) 0.6684(3) 0.94307(15) 0.0348(9) Uani 1 1 d . . .
H49A H 0.1287 0.6037 0.9488 0.042 Uiso 1 1 calc R . .
C50 C 0.15543(13) 0.7293(4) 0.98542(16) 0.0421(11) Uani 1 1 d . . .
H50A H 0.1507 0.7069 1.0199 0.051 Uiso 1 1 calc R . .
C51 C 0.17552(12) 0.8217(4) 0.97732(15) 0.0366(9) Uani 1 1 d . . .
H51A H 0.1852 0.8609 1.0066 0.044 Uiso 1 1 calc R . .
C52 C 0.18214(9) 0.8596(3) 0.92727(13) 0.0249(7) Uani 1 1 d . . .
C53 C 0.20308(9) 0.9649(3) 0.91918(14) 0.0262(8) Uani 1 1 d . . .
C54 C 0.18146(12) 1.0587(4) 0.94281(19) 0.0424(11) Uani 1 1 d . . .
H54A H 0.1782 1.0445 0.9799 0.064 Uiso 1 1 calc R . .
H54B H 0.1575 1.0648 0.9246 0.064 Uiso 1 1 calc R . .
H54C H 0.1950 1.1266 0.9390 0.064 Uiso 1 1 calc R . .
C55 C 0.24117(11) 0.9557(5) 0.94694(16) 0.0447(12) Uani 1 1 d . . .
H55A H 0.2547 0.8954 0.9319 0.067 Uiso 1 1 calc R . .
H55B H 0.2383 0.9426 0.9842 0.067 Uiso 1 1 calc R . .
H55C H 0.2547 1.0234 0.9423 0.067 Uiso 1 1 calc R . .
O10 O 0.0000 0.0700(4) 0.7500 0.0500(12) Uani 1 2 d SD . .
H10O H 0.0055(14) 0.121(3) 0.7233(15) 0.060 Uiso 1 1 d D . .
O11 O 0.02178(9) 0.1955(3) 0.66585(13) 0.0504(9) Uani 1 1 d . . .
H11O H 0.0375 0.2434 0.6599 0.076 Uiso 1 1 calc R . .
C56 C -0.00742(12) 0.2030(4) 0.6284(2) 0.0499(12) Uani 1 1 d . . .
H56A H -0.0260 0.1485 0.6358 0.075 Uiso 1 1 calc R . .
H56B H 0.0018 0.1903 0.5936 0.075 Uiso 1 1 calc R . .
H56C H -0.0183 0.2755 0.6297 0.075 Uiso 1 1 calc R . .
C57 C 0.10319(19) 0.6695(7) 0.4217(2) 0.086(2) Uani 1 1 d . . .
H57A H 0.0839 0.6147 0.4180 0.129 Uiso 1 1 calc R . .
H57B H 0.1218 0.6561 0.3960 0.129 Uiso 1 1 calc R . .
H57C H 0.0926 0.7418 0.4160 0.129 Uiso 1 1 calc R . .
O12 O 0.11936(10) 0.6640(4) 0.47190(14) 0.0713(13) Uani 1 1 d . . .
H12O H 0.1029 0.6600 0.4938 0.107 Uiso 1 1 calc R . .
O13 O 0.1937(4) 0.6773(11) 0.4771(8) 0.133(7) Uani 0.50 1 d P A 1
H13O H 0.1713 0.6706 0.4825 0.200 Uiso 0.50 1 calc PR A 1
C58 C 0.2032(5) 0.6063(18) 0.4410(9) 0.108(8) Uani 0.50 1 d P A 1
H58A H 0.2235 0.6360 0.4215 0.162 Uiso 0.50 1 calc PR A 1
H58B H 0.1822 0.5924 0.4170 0.162 Uiso 0.50 1 calc PR A 1
H58C H 0.2110 0.5384 0.4579 0.162 Uiso 0.50 1 calc PR A 1
C59 C 0.2018(6) 0.6255(19) 0.4585(6) 0.131(16) Uani 0.50 1 d PD B 2
H59A H 0.1790 0.6588 0.4708 0.157 Uiso 0.50 1 calc PR B 2
H59B H 0.2031 0.5492 0.4705 0.157 Uiso 0.50 1 calc PR B 2
Cl1 Cl 0.20401(11) 0.6343(3) 0.38809(13) 0.0767(9) Uani 0.50 1 d PD B 2
Cl2 Cl 0.24179(12) 0.7013(3) 0.48103(19) 0.1089(16) Uani 0.50 1 d PD . 2

loop_
_atom_site_aniso_label
_atom_site_aniso_U_11
_atom_site_aniso_U_22
_atom_site_aniso_U_33
_atom_site_aniso_U_23
_atom_site_aniso_U_13
_atom_site_aniso_U_12
Mn1 0.0153(2) 0.0201(3) 0.0168(2) -0.0017(2) -0.00210(17) -0.00074(19)
O1 0.0185(11) 0.0190(12) 0.0207(12) -0.0042(10) -0.0033(9) -0.0006(9)
C1 0.0193(15) 0.0171(16) 0.0172(16) 0.0003(13) -0.0034(12) -0.0006(12)
C2 0.0184(15) 0.0214(17) 0.0196(17) -0.0023(14) 0.0014(12) 0.0018(13)
C3 0.0141(14) 0.0234(17) 0.0236(18) 0.0021(14) -0.0005(12) -0.0005(13)
C4 0.0190(15) 0.0171(16) 0.0183(16) 0.0020(13) -0.0050(12) -0.0019(12)
C5 0.0204(15) 0.0174(16) 0.0157(16) -0.0004(13) -0.0021(12) 0.0015(12)
C6 0.0178(14) 0.0173(16) 0.0176(16) 0.0026(13) -0.0015(12) -0.0006(12)
C7 0.0194(15) 0.0271(18) 0.0143(16) 0.0008(14) -0.0012(12) 0.0024(13)
N1 0.0150(12) 0.0201(14) 0.0178(14) 0.0001(11) -0.0017(10) 0.0005(11)
O2 0.0202(11) 0.0305(14) 0.0254(13) -0.0019(11) -0.0059(9) -0.0003(10)
C8 0.0139(14) 0.0263(18) 0.0288(19) 0.0096(15) -0.0008(13) -0.0012(13)
C9 0.0226(17) 0.035(2) 0.030(2) 0.0120(17) -0.0045(14) -0.0038(15)
C10 0.0190(17) 0.045(2) 0.044(2) 0.024(2) -0.0060(16) 0.0010(16)
C11 0.0201(17) 0.034(2) 0.047(3) 0.0133(19) 0.0028(16) 0.0052(15)
C12 0.0197(16) 0.031(2) 0.038(2) 0.0049(17) 0.0042(15) 0.0011(15)
C13 0.0170(15) 0.0266(19) 0.0275(19) 0.0081(15) 0.0003(13) -0.0012(13)
C14 0.0152(15) 0.032(2) 0.0205(17) -0.0001(15) 0.0034(12) 0.0027(14)
C15 0.0260(17) 0.0157(17) 0.032(2) -0.0012(15) -0.0056(14) 0.0019(13)
C16 0.0279(18) 0.026(2) 0.034(2) 0.0089(16) -0.0008(15) -0.0030(15)
N2 0.0271(15) 0.0294(17) 0.0252(16) 0.0051(13) 0.0038(12) 0.0002(13)
C17 0.0251(18) 0.039(2) 0.035(2) 0.0104(18) 0.0006(15) -0.0073(16)
C18 0.041(2) 0.048(3) 0.029(2) 0.012(2) -0.0078(17) -0.007(2)
O3 0.0236(12) 0.0369(15) 0.0221(13) -0.0120(11) -0.0023(10) -0.0053(11)
C19 0.036(2) 0.049(3) 0.034(2) -0.018(2) -0.0045(17) -0.0086(19)
O4 0.0207(12) 0.0234(14) 0.0364(16) 0.0078(12) -0.0020(11) 0.0029(11)
C20 0.0233(19) 0.032(2) 0.065(3) 0.006(2) 0.0090(18) -0.0030(16)
Mn2 0.0178(2) 0.0166(2) 0.0179(3) -0.0035(2) -0.00176(18) 0.00148(19)
O5 0.0210(11) 0.0216(12) 0.0188(12) -0.0044(10) -0.0022(9) 0.0025(9)
C21 0.0199(15) 0.0146(16) 0.0181(16) 0.0020(13) -0.0011(12) 0.0008(12)
C22 0.0201(15) 0.0217(18) 0.0241(18) -0.0010(14) 0.0014(13) 0.0028(13)
C23 0.0243(16) 0.0242(18) 0.0193(17) -0.0013(14) 0.0056(13) 0.0014(14)
C24 0.0254(16) 0.0181(16) 0.0174(16) 0.0020(13) 0.0013(13) 0.0004(13)
C25 0.0213(15) 0.0165(16) 0.0218(17) 0.0004(13) -0.0018(12) 0.0000(13)
C26 0.0203(15) 0.0108(15) 0.0194(16) 0.0011(12) 0.0008(12) 0.0002(12)
C27 0.0177(15) 0.0164(16) 0.0277(18) -0.0054(14) 0.0031(13) -0.0031(12)
N3 0.0189(13) 0.0133(13) 0.0203(14) -0.0019(11) 0.0015(10) 0.0004(10)
O6 0.0234(12) 0.0231(13) 0.0277(14) -0.0095(10) -0.0039(10) 0.0037(10)
C28 0.0247(16) 0.0206(17) 0.0163(16) -0.0006(13) 0.0004(12) 0.0036(13)
C29 0.0289(17) 0.0205(17) 0.0173(16) -0.0044(13) -0.0011(13) 0.0000(14)
C30 0.0357(19) 0.0179(17) 0.0183(17) -0.0041(14) 0.0024(14) 0.0066(14)
C31 0.0301(18) 0.027(2) 0.0274(19) -0.0045(15) 0.0058(14) 0.0082(15)
C32 0.0210(16) 0.0257(19) 0.0290(19) -0.0036(15) 0.0055(13) -0.0020(14)
C33 0.0238(16) 0.0163(16) 0.0199(17) -0.0028(13) 0.0045(13) 0.0003(13)
C34 0.0195(15) 0.0191(17) 0.0240(18) -0.0046(14) 0.0065(13) -0.0015(13)
C35 0.0213(16) 0.0229(18) 0.0204(17) 0.0009(14) -0.0021(13) 0.0035(13)
C36 0.0285(17) 0.0210(17) 0.0201(17) 0.0022(14) 0.0003(13) -0.0003(14)
N4 0.0245(14) 0.0180(15) 0.0258(16) 0.0013(12) 0.0008(12) -0.0026(11)
C37 0.048(2) 0.0181(19) 0.038(2) -0.0014(17) 0.0030(18) -0.0042(17)
C38 0.0282(18) 0.037(2) 0.033(2) 0.0020(18) 0.0080(15) -0.0065(16)
O7 0.0215(12) 0.0328(15) 0.0268(14) -0.0062(11) -0.0037(10) 0.0015(10)
C39 0.031(2) 0.058(3) 0.030(2) -0.005(2) -0.0078(16) -0.0033(19)
O8 0.0336(14) 0.0233(14) 0.0249(14) 0.0006(11) 0.0071(11) 0.0090(12)
C40 0.055(3) 0.041(3) 0.029(2) -0.0036(19) 0.0134(19) 0.003(2)
O9 0.0254(12) 0.0247(13) 0.0137(11) -0.0018(10) -0.0015(9) -0.0074(10)
C41 0.0160(14) 0.0152(16) 0.0238(17) -0.0035(13) -0.0013(12) 0.0013(12)
C42 0.0157(14) 0.0171(16) 0.0238(17) -0.0002(13) -0.0046(12) 0.0014(12)
C43 0.0206(15) 0.0182(17) 0.0267(18) 0.0040(14) -0.0036(13) 0.0009(13)
C44 0.0189(15) 0.0174(17) 0.039(2) -0.0008(15) -0.0056(14) -0.0016(13)
C45 0.0218(16) 0.0206(18) 0.035(2) -0.0091(15) -0.0051(14) -0.0010(14)
C46 0.0181(15) 0.0210(17) 0.0237(18) -0.0076(14) -0.0023(12) 0.0026(13)
C47 0.0201(15) 0.0273(19) 0.0143(16) -0.0031(14) 0.0006(12) 0.0032(13)
C48 0.0259(17) 0.0230(18) 0.0192(17) -0.0012(14) 0.0015(13) 0.0018(14)
C49 0.051(2) 0.031(2) 0.022(2) 0.0030(17) 0.0006(17) -0.0058(18)
C50 0.062(3) 0.047(3) 0.0173(19) 0.0020(18) -0.0014(18) -0.005(2)
C51 0.046(2) 0.046(3) 0.0176(19) -0.0065(18) -0.0044(16) -0.005(2)
C52 0.0261(17) 0.031(2) 0.0175(17) -0.0063(15) -0.0008(13) 0.0033(15)
C53 0.0240(17) 0.032(2) 0.0224(18) -0.0118(15) 0.0007(14) -0.0035(15)
C54 0.043(2) 0.036(2) 0.049(3) -0.025(2) 0.016(2) -0.0073(19)
C55 0.029(2) 0.084(4) 0.020(2) -0.006(2) -0.0065(16) -0.015(2)
O10 0.066(3) 0.038(3) 0.047(3) 0.000 0.014(2) 0.000
O11 0.0483(19) 0.053(2) 0.049(2) 0.0148(17) -0.0091(15) -0.0183(16)
C56 0.035(2) 0.052(3) 0.061(3) 0.003(3) -0.006(2) -0.010(2)
C57 0.088(4) 0.139(7) 0.031(3) 0.007(4) 0.011(3) 0.026(5)
O12 0.051(2) 0.129(4) 0.0354(19) 0.016(2) 0.0126(16) 0.018(2)
O13 0.085(8) 0.067(8) 0.254(18) 0.025(9) 0.075(10) 0.023(7)
C58 0.073(11) 0.132(16) 0.122(15) 0.039(12) 0.049(10) 0.085(11)
C59 0.110(19) 0.15(2) 0.13(2) 0.110(19) -0.094(18) -0.090(18)
Cl1 0.100(2) 0.0648(19) 0.0655(19) 0.0106(16) 0.0106(17) 0.0344(17)
Cl2 0.110(3) 0.065(2) 0.145(4) 0.016(2) -0.074(3) 0.008(2)

loop_
_atom_type_symbol
_atom_type_description
_atom_type_scat_dispersion_real
_atom_type_scat_dispersion_imag
_atom_type_scat_source
C C 0.0033 0.0016 'International Tables Vol C Tables 4.2.6.8 and 6.1.1.4'
H H 0.0000 0.0000 'International Tables Vol C Tables 4.2.6.8 and 6.1.1.4'
N N 0.0061 0.0033 'International Tables Vol C Tables 4.2.6.8 and 6.1.1.4'
O O 0.0106 0.0060 'International Tables Vol C Tables 4.2.6.8 and 6.1.1.4'
Mn Mn 0.3368 0.7283 'International Tables Vol C Tables 4.2.6.8 and 6.1.1.4'
Cl Cl 0.1484 0.1585 'International Tables Vol C Tables 4.2.6.8 and 6.1.1.4'

loop_
_geom_angle_atom_site_label_1
_geom_angle_atom_site_label_2
_geom_angle_atom_site_label_3
_geom_angle
_geom_angle_site_symmetry_1
O3 Mn1 O2 91.75(11) .
O3 Mn1 O1 86.78(10) .
O2 Mn1 O1 174.12(11) .
O3 Mn1 N1 174.15(11) .
O2 Mn1 N1 91.85(10) .
O1 Mn1 N1 90.09(10) .
O3 Mn1 O4 96.98(11) .
O2 Mn1 O4 85.98(10) .
O1 Mn1 O4 88.55(10) .
N1 Mn1 O4 87.87(11) .
O3 Mn1 N2 94.38(12) .
O2 Mn1 N2 90.66(11) .
O1 Mn1 N2 95.13(10) .
N1 Mn1 N2 80.97(11) .
O4 Mn1 N2 168.24(11) .
C1 O1 Mn1 130.6(2) .
O1 C1 C2 120.3(3) .
O1 C1 C6 121.5(3) .
C2 C1 C6 118.2(3) .
C3 C2 C1 120.7(3) .
C3 C2 H2A 119.6 .
C1 C2 H2A 119.6 .
C4 C3 C2 121.3(3) .
C4 C3 H3A 119.3 .
C2 C3 H3A 119.3 .
C3 C4 C5 117.4(3) .
C3 C4 C42 123.1(3) .
C5 C4 C42 119.3(3) .
C6 C5 C4 122.3(3) .
C6 C5 H5A 118.9 .
C4 C5 H5A 118.9 .
C5 C6 C1 120.1(3) .
C5 C6 C7 119.8(3) .
C1 C6 C7 120.1(3) .
C6 C7 N1 113.7(3) .
C6 C7 H7A 108.8 .
N1 C7 H7A 108.8 .
C6 C7 H7B 108.8 .
N1 C7 H7B 108.8 .
H7A C7 H7B 107.7 .
C14 N1 C15 110.9(3) .
C14 N1 C7 104.5(2) .
C15 N1 C7 110.2(3) .
C14 N1 Mn1 110.7(2) .
C15 N1 Mn1 110.3(2) .
C7 N1 Mn1 110.1(2) .
C8 O2 Mn1 131.1(2) .
O2 C8 C13 121.8(3) .
O2 C8 C9 119.7(3) .
C13 C8 C9 118.5(3) .
C10 C9 C8 119.9(4) .
C10 C9 H9A 120.0 .
C8 C9 H9A 120.0 .
C11 C10 C9 121.4(3) .
C11 C10 H10A 119.3 .
C9 C10 H10A 119.3 .
C10 C11 C12 119.4(4) .
C10 C11 H11A 120.3 .
C12 C11 H11A 120.3 .
C11 C12 C13 120.3(4) .
C11 C12 H12A 119.9 .
C13 C12 H12A 119.9 .
C12 C13 C8 120.5(3) .
C12 C13 C14 119.9(3) .
C8 C13 C14 119.5(3) .
C13 C14 N1 116.4(3) .
C13 C14 H14A 108.2 .
N1 C14 H14A 108.2 .
C13 C14 H14B 108.2 .
N1 C14 H14B 108.2 .
H14A C14 H14B 107.3 .
N1 C15 C16 112.8(3) .
N1 C15 H15A 109.0 .
C16 C15 H15A 109.0 .
N1 C15 H15B 109.0 .
C16 C15 H15B 109.0 .
H15A C15 H15B 107.8 .
N2 C16 C15 110.5(3) .
N2 C16 H16A 109.6 .
C15 C16 H16A 109.6 .
N2 C16 H16B 109.6 .
C15 C16 H16B 109.6 .
H16A C16 H16B 108.1 .
C16 N2 C17 112.8(3) .
C16 N2 C18 109.1(3) .
C17 N2 C18 108.1(3) .
C16 N2 Mn1 103.9(2) .
C17 N2 Mn1 112.7(2) .
C18 N2 Mn1 110.2(2) .
N2 C17 H17A 109.5 .
N2 C17 H17B 109.5 .
H17A C17 H17B 109.5 .
N2 C17 H17C 109.5 .
H17A C17 H17C 109.5 .
H17B C17 H17C 109.5 .
N2 C18 H18A 109.5 .
N2 C18 H18B 109.5 .
H18A C18 H18B 109.5 .
N2 C18 H18C 109.5 .
H18A C18 H18C 109.5 .
H18B C18 H18C 109.5 .
C19 O3 Mn1 122.4(2) .
O3 C19 H19A 109.5 .
O3 C19 H19B 109.5 .
H19A C19 H19B 109.5 .
O3 C19 H19C 109.5 .
H19A C19 H19C 109.5 .
H19B C19 H19C 109.5 .
C20 O4 Mn1 127.6(2) .
C20 O4 H4O 105(3) .
Mn1 O4 H4O 120(3) .
O4 C20 H20A 109.5 .
O4 C20 H20B 109.5 .
H20A C20 H20B 109.5 .
O4 C20 H20C 109.5 .
H20A C20 H20C 109.5 .
H20B C20 H20C 109.5 .
O7 Mn2 O6 89.19(11) .
O7 Mn2 O5 88.03(10) .
O6 Mn2 O5 175.65(11) .
O7 Mn2 N3 178.59(12) .
O6 Mn2 N3 90.40(10) .
O5 Mn2 N3 92.46(10) .
O7 Mn2 O8 94.85(11) .
O6 Mn2 O8 92.79(11) .
O5 Mn2 O8 84.11(10) .
N3 Mn2 O8 86.52(10) .
O7 Mn2 N4 98.38(11) .
O6 Mn2 N4 95.00(11) .
O5 Mn2 N4 88.72(10) .
N3 Mn2 N4 80.31(10) .
O8 Mn2 N4 164.72(10) .
C21 O5 Mn2 128.8(2) .
O5 C21 C22 120.6(3) .
O5 C21 C26 121.3(3) .
C22 C21 C26 118.1(3) .
C23 C22 C21 121.4(3) .
C23 C22 H22A 119.3 .
C21 C22 H22A 119.3 .
C22 C23 C24 120.4(3) .
C22 C23 H23A 119.8 .
C24 C23 H23A 119.8 .
C25 C24 C23 117.8(3) .
C25 C24 C48 120.4(3) .
C23 C24 C48 121.8(3) .
C26 C25 C24 122.6(3) .
C26 C25 H25A 118.7 .
C24 C25 H25A 118.7 .
C25 C26 C21 119.6(3) .
C25 C26 C27 120.3(3) .
C21 C26 C27 120.0(3) .
C26 C27 N3 115.4(3) .
C26 C27 H27A 108.4 .
N3 C27 H27A 108.4 .
C26 C27 H27B 108.4 .
N3 C27 H27B 108.4 .
H27A C27 H27B 107.5 .
C35 N3 C34 108.2(2) .
C35 N3 C27 111.8(3) .
C34 N3 C27 104.9(2) .
C35 N3 Mn2 110.88(19) .
C34 N3 Mn2 111.0(2) .
C27 N3 Mn2 109.85(19) .
C28 O6 Mn2 132.7(2) .
O6 C28 C29 118.9(3) .
O6 C28 C33 122.3(3) .
C29 C28 C33 118.9(3) .
C30 C29 C28 121.2(3) .
C30 C29 H29A 119.4 .
C28 C29 H29A 119.4 .
C31 C30 C29 120.0(3) .
C31 C30 H30A 120.0 .
C29 C30 H30A 120.0 .
C30 C31 C32 119.1(3) .
C30 C31 H31A 120.4 .
C32 C31 H31A 120.4 .
C31 C32 C33 121.8(3) .
C31 C32 H32A 119.1 .
C33 C32 H32A 119.1 .
C32 C33 C28 118.9(3) .
C32 C33 C34 120.7(3) .
C28 C33 C34 120.4(3) .
C33 C34 N3 114.9(3) .
C33 C34 H34A 108.5 .
N3 C34 H34A 108.5 .
C33 C34 H34B 108.5 .
N3 C34 H34B 108.5 .
H34A C34 H34B 107.5 .
N3 C35 C36 113.8(3) .
N3 C35 H35A 108.8 .
C36 C35 H35A 108.8 .
N3 C35 H35B 108.8 .
C36 C35 H35B 108.8 .
H35A C35 H35B 107.7 .
N4 C36 C35 110.8(3) .
N4 C36 H36A 109.5 .
C35 C36 H36A 109.5 .
N4 C36 H36B 109.5 .
C35 C36 H36B 109.5 .
H36A C36 H36B 108.1 .
C37 N4 C38 108.2(3) .
C37 N4 C36 111.2(3) .
C38 N4 C36 109.0(3) .
C37 N4 Mn2 110.6(2) .
C38 N4 Mn2 113.5(2) .
C36 N4 Mn2 104.3(2) .
N4 C37 H37A 109.5 .
N4 C37 H37B 109.5 .
H37A C37 H37B 109.5 .
N4 C37 H37C 109.5 .
H37A C37 H37C 109.5 .
H37B C37 H37C 109.5 .
N4 C38 H38A 109.5 .
N4 C38 H38B 109.5 .
H38A C38 H38B 109.5 .
N4 C38 H38C 109.5 .
H38A C38 H38C 109.5 .
H38B C38 H38C 109.5 .
C39 O7 Mn2 118.1(2) .
O7 C39 H39A 109.5 .
O7 C39 H39B 109.5 .
H39A C39 H39B 109.5 .
O7 C39 H39C 109.5 .
H39A C39 H39C 109.5 .
H39B C39 H39C 109.5 .
C40 O8 Mn2 134.3(3) .
C40 O8 H8O 104(3) .
Mn2 O8 H8O 118(3) .
O8 C40 H40A 109.5 .
O8 C40 H40B 109.5 .
H40A C40 H40B 109.5 .
O8 C40 H40C 109.5 .
H40A C40 H40C 109.5 .
H40B C40 H40C 109.5 .
C41 O9 C47 120.0(3) .
O9 C41 C46 122.9(3) .
O9 C41 C42 114.2(3) .
C46 C41 C42 122.9(3) .
C43 C42 C41 117.7(3) .
C43 C42 C4 121.3(3) .
C41 C42 C4 120.8(3) .
C42 C43 C44 120.4(3) .
C42 C43 H43A 119.8 .
C44 C43 H43A 119.8 .
C45 C44 C43 120.2(3) .
C45 C44 H44A 119.9 .
C43 C44 H44A 119.9 .
C44 C45 C46 121.5(3) .
C44 C45 H45A 119.3 .
C46 C45 H45A 119.3 .
C41 C46 C45 117.2(3) .
C41 C46 C53 121.6(3) .
C45 C46 C53 121.2(3) .
O9 C47 C52 122.2(3) .
O9 C47 C48 114.4(3) .
C52 C47 C48 123.4(3) .
C49 C48 C47 117.9(3) .
C49 C48 C24 122.6(3) .
C47 C48 C24 119.5(3) .
C48 C49 C50 120.2(4) .
C48 C49 H49A 119.9 .
C50 C49 H49A 119.9 .
C51 C50 C49 120.0(4) .
C51 C50 H50A 120.0 .
C49 C50 H50A 120.0 .
C50 C51 C52 121.9(4) .
C50 C51 H51A 119.0 .
C52 C51 H51A 119.0 .
C47 C52 C51 116.4(4) .
C47 C52 C53 122.5(3) .
C51 C52 C53 121.1(3) .
C52 C53 C46 110.5(3) .
C52 C53 C54 108.5(3) .
C46 C53 C54 109.4(3) .
C52 C53 C55 108.9(3) .
C46 C53 C55 109.6(3) .
C54 C53 C55 109.9(3) .
C53 C54 H54A 109.5 .
C53 C54 H54B 109.5 .
H54A C54 H54B 109.5 .
C53 C54 H54C 109.5 .
H54A C54 H54C 109.5 .
H54B C54 H54C 109.5 .
C53 C55 H55A 109.5 .
C53 C55 H55B 109.5 .
H55A C55 H55B 109.5 .
C53 C55 H55C 109.5 .
H55A C55 H55C 109.5 .
H55B C55 H55C 109.5 .
C56 O11 H11O 109.5 .
O11 C56 H56A 109.5 .
O11 C56 H56B 109.5 .
H56A C56 H56B 109.5 .
O11 C56 H56C 109.5 .
H56A C56 H56C 109.5 .
H56B C56 H56C 109.5 .
O12 C57 H57A 109.5 .
O12 C57 H57B 109.5 .
H57A C57 H57B 109.5 .
O12 C57 H57C 109.5 .
H57A C57 H57C 109.5 .
H57B C57 H57C 109.5 .
C57 O12 H12O 109.5 .
Cl2 C59 Cl1 102.6(11) .
Cl2 C59 H59A 111.2 .
Cl1 C59 H59A 111.2 .
Cl2 C59 H59B 111.2 .
Cl1 C59 H59B 111.2 .
H59A C59 H59B 109.2 .
Cl2 Cl2 C59 146.8(11) 7_566

loop_
_geom_bond_atom_site_label_1
_geom_bond_atom_site_label_2
_geom_bond_distance
_geom_bond_site_symmetry_2
Mn1 O3 1.868(3) .
Mn1 O2 1.891(2) .
Mn1 O1 1.931(2) .
Mn1 N1 2.119(3) .
Mn1 O4 2.305(3) .
Mn1 N2 2.348(3) .
O1 C1 1.347(4) .
C1 C2 1.402(4) .
C1 C6 1.405(5) .
C2 C3 1.394(5) .
C2 H2A 0.9500 .
C3 C4 1.394(5) .
C3 H3A 0.9500 .
C4 C5 1.396(4) .
C4 C42 1.494(4) .
C5 C6 1.386(4) .
C5 H5A 0.9500 .
C6 C7 1.497(4) .
C7 N1 1.507(4) .
C7 H7A 0.9900 .
C7 H7B 0.9900 .
N1 C14 1.505(4) .
N1 C15 1.505(4) .
O2 C8 1.334(4) .
C8 C13 1.398(5) .
C8 C9 1.405(5) .
C9 C10 1.390(6) .
C9 H9A 0.9500 .
C10 C11 1.370(6) .
C10 H10A 0.9500 .
C11 C12 1.391(5) .
C11 H11A 0.9500 .
C12 C13 1.394(5) .
C12 H12A 0.9500 .
C13 C14 1.494(5) .
C14 H14A 0.9900 .
C14 H14B 0.9900 .
C15 C16 1.525(5) .
C15 H15A 0.9900 .
C15 H15B 0.9900 .
C16 N2 1.467(5) .
C16 H16A 0.9900 .
C16 H16B 0.9900 .
N2 C17 1.467(5) .
N2 C18 1.496(5) .
C17 H17A 0.9800 .
C17 H17B 0.9800 .
C17 H17C 0.9800 .
C18 H18A 0.9800 .
C18 H18B 0.9800 .
C18 H18C 0.9800 .
O3 C19 1.417(4) .
C19 H19A 0.9800 .
C19 H19B 0.9800 .
C19 H19C 0.9800 .
O4 C20 1.419(4) .
O4 H4O 0.78(5) .
C20 H20A 0.9800 .
C20 H20B 0.9800 .
C20 H20C 0.9800 .
Mn2 O7 1.873(2) .
Mn2 O6 1.880(2) .
Mn2 O5 1.924(2) .
Mn2 N3 2.119(3) .
Mn2 O8 2.309(3) .
Mn2 N4 2.375(3) .
O5 C21 1.341(4) .
C21 C22 1.399(5) .
C21 C26 1.411(4) .
C22 C23 1.392(5) .
C22 H22A 0.9500 .
C23 C24 1.401(5) .
C23 H23A 0.9500 .
C24 C25 1.392(5) .
C24 C48 1.487(5) .
C25 C26 1.382(5) .
C25 H25A 0.9500 .
C26 C27 1.498(4) .
C27 N3 1.508(4) .
C27 H27A 0.9900 .
C27 H27B 0.9900 .
N3 C35 1.495(4) .
N3 C34 1.505(4) .
O6 C28 1.334(4) .
C28 C29 1.396(5) .
C28 C33 1.407(5) .
C29 C30 1.386(5) .
C29 H29A 0.9500 .
C30 C31 1.384(5) .
C30 H30A 0.9500 .
C31 C32 1.390(5) .
C31 H31A 0.9500 .
C32 C33 1.391(5) .
C32 H32A 0.9500 .
C33 C34 1.502(5) .
C34 H34A 0.9900 .
C34 H34B 0.9900 .
C35 C36 1.511(5) .
C35 H35A 0.9900 .
C35 H35B 0.9900 .
C36 N4 1.479(4) .
C36 H36A 0.9900 .
C36 H36B 0.9900 .
N4 C37 1.467(5) .
N4 C38 1.477(5) .
C37 H37A 0.9800 .
C37 H37B 0.9800 .
C37 H37C 0.9800 .
C38 H38A 0.9800 .
C38 H38B 0.9800 .
C38 H38C 0.9800 .
O7 C39 1.423(5) .
C39 H39A 0.9800 .
C39 H39B 0.9800 .
C39 H39C 0.9800 .
O8 C40 1.434(5) .
O8 H8O 0.72(4) .
C40 H40A 0.9800 .
C40 H40B 0.9800 .
C40 H40C 0.9800 .
O9 C41 1.373(4) .
O9 C47 1.376(4) .
C41 C46 1.388(4) .
C41 C42 1.405(5) .
C42 C43 1.391(5) .
C43 C44 1.397(5) .
C43 H43A 0.9500 .
C44 C45 1.374(5) .
C44 H44A 0.9500 .
C45 C46 1.401(5) .
C45 H45A 0.9500 .
C46 C53 1.526(5) .
C47 C52 1.384(5) .
C47 C48 1.403(5) .
C48 C49 1.384(5) .
C49 C50 1.394(6) .
C49 H49A 0.9500 .
C50 C51 1.376(6) .
C50 H50A 0.9500 .
C51 C52 1.398(5) .
C51 H51A 0.9500 .
C52 C53 1.525(5) .
C53 C54 1.539(5) .
C53 C55 1.542(5) .
C54 H54A 0.9800 .
C54 H54B 0.9800 .
C54 H54C 0.9800 .
C55 H55A 0.9800 .
C55 H55B 0.9800 .
C55 H55C 0.9800 .
O10 H10O 0.955(10) .
O11 C56 1.411(5) .
O11 H11O 0.8400 .
C56 H56A 0.9800 .
C56 H56B 0.9800 .
C56 H56C 0.9800 .
C57 O12 1.398(6) .
C57 H57A 0.9800 .
C57 H57B 0.9800 .
C57 H57C 0.9800 .
O12 H12O 0.8400 .
O13 C58 1.33(3) .
O13 H13O 0.8400 .
C58 H58A 0.9800 .
C58 H58B 0.9800 .
C58 H58C 0.9800 .
C59 Cl2 1.810(15) .
C59 Cl1 1.817(16) .
C59 H59A 0.9900 .
C59 H59B 0.9900 .
Cl2 Cl2 1.645(8) 7_566

loop_
_geom_hbond_atom_site_label_D
_geom_hbond_atom_site_label_H
_geom_hbond_atom_site_label_A
_geom_hbond_distance_DH
_geom_hbond_distance_HA
_geom_hbond_distance_DA
_geom_hbond_angle_DHA
O4 H4O O5 0.78(5) 1.96(5) 2.704(3) 159(5)
O4 H4O O7 0.78(5) 2.63(5) 3.194(4) 132(4)
O8 H8O O1 0.72(4) 1.99(4) 2.697(4) 166(4)
O8 H8O O3 0.72(4) 2.96(4) 3.481(4) 131(4)
O12 H12O O3 0.84 1.85 2.686(4) 173.0
O13 H13O O12 0.84 1.91 2.720(15) 162.0
O11 H11O O7 0.84 1.85 2.688(4) 173.5
O10 H10O O11 0.955(10) 1.858(16) 2.799(4) 168(5)

loop_
_geom_torsion_atom_site_label_1
_geom_torsion_atom_site_label_2
_geom_torsion_atom_site_label_3
_geom_torsion_atom_site_label_4
_geom_torsion
_geom_torsion_site_symmetry_4
O3 Mn1 O1 C1 165.0(3) .
O2 Mn1 O1 C1 -119.4(10) .
N1 Mn1 O1 C1 -10.0(3) .
O4 Mn1 O1 C1 -97.9(3) .
N2 Mn1 O1 C1 70.9(3) .
Mn1 O1 C1 C2 -149.4(3) .
Mn1 O1 C1 C6 29.9(4) .
O1 C1 C2 C3 -179.6(3) .
C6 C1 C2 C3 1.1(5) .
C1 C2 C3 C4 0.2(5) .
C2 C3 C4 C5 -0.7(5) .
C2 C3 C4 C42 -176.8(3) .
C3 C4 C5 C6 -0.2(5) .
C42 C4 C5 C6 176.1(3) .
C4 C5 C6 C1 1.5(5) .
C4 C5 C6 C7 -179.4(3) .
O1 C1 C6 C5 178.8(3) .
C2 C1 C6 C5 -1.9(5) .
O1 C1 C6 C7 -0.3(5) .
C2 C1 C6 C7 179.0(3) .
C5 C6 C7 N1 129.6(3) .
C1 C6 C7 N1 -51.3(4) .
C6 C7 N1 C14 -175.0(3) .
C6 C7 N1 C15 -55.8(4) .
C6 C7 N1 Mn1 66.0(3) .
O3 Mn1 N1 C14 152.8(10) .
O2 Mn1 N1 C14 24.9(2) .
O1 Mn1 N1 C14 -149.6(2) .
O4 Mn1 N1 C14 -61.0(2) .
N2 Mn1 N1 C14 115.3(2) .
O3 Mn1 N1 C15 29.7(12) .
O2 Mn1 N1 C15 -98.2(2) .
O1 Mn1 N1 C15 87.3(2) .
O4 Mn1 N1 C15 175.9(2) .
N2 Mn1 N1 C15 -7.8(2) .
O3 Mn1 N1 C7 -92.1(11) .
O2 Mn1 N1 C7 140.0(2) .
O1 Mn1 N1 C7 -34.5(2) .
O4 Mn1 N1 C7 54.1(2) .
N2 Mn1 N1 C7 -129.6(2) .
O3 Mn1 O2 C8 -158.9(3) .
O1 Mn1 O2 C8 125.7(10) .
N1 Mn1 O2 C8 16.5(3) .
O4 Mn1 O2 C8 104.2(3) .
N2 Mn1 O2 C8 -64.5(3) .
Mn1 O2 C8 C13 -29.4(5) .
Mn1 O2 C8 C9 151.3(3) .
O2 C8 C9 C10 179.7(3) .
C13 C8 C9 C10 0.4(5) .
C8 C9 C10 C11 1.4(6) .
C9 C10 C11 C12 -1.7(6) .
C10 C11 C12 C13 0.1(6) .
C11 C12 C13 C8 1.7(5) .
C11 C12 C13 C14 -174.2(3) .
O2 C8 C13 C12 178.8(3) .
C9 C8 C13 C12 -1.9(5) .
O2 C8 C13 C14 -5.4(5) .
C9 C8 C13 C14 173.9(3) .
C12 C13 C14 N1 -131.2(3) .
C8 C13 C14 N1 53.0(5) .
C15 N1 C14 C13 64.3(4) .
C7 N1 C14 C13 -177.1(3) .
Mn1 N1 C14 C13 -58.5(4) .
C14 N1 C15 C16 -88.8(3) .
C7 N1 C15 C16 156.0(3) .
Mn1 N1 C15 C16 34.2(3) .
N1 C15 C16 N2 -53.8(4) .
C15 C16 N2 C17 -80.5(4) .
C15 C16 N2 C18 159.3(3) .
C15 C16 N2 Mn1 41.9(3) .
O3 Mn1 N2 C16 164.7(2) .
O2 Mn1 N2 C16 72.9(2) .
O1 Mn1 N2 C16 -108.1(2) .
N1 Mn1 N2 C16 -18.8(2) .
O4 Mn1 N2 C16 -0.3(6) .
O3 Mn1 N2 C17 -72.8(3) .
O2 Mn1 N2 C17 -164.6(3) .
O1 Mn1 N2 C17 14.3(3) .
N1 Mn1 N2 C17 103.6(3) .
O4 Mn1 N2 C17 122.1(5) .
O3 Mn1 N2 C18 48.0(3) .
O2 Mn1 N2 C18 -43.8(3) .
O1 Mn1 N2 C18 135.2(3) .
N1 Mn1 N2 C18 -135.5(3) .
O4 Mn1 N2 C18 -117.0(5) .
O2 Mn1 O3 C19 -17.6(3) .
O1 Mn1 O3 C19 156.7(3) .
N1 Mn1 O3 C19 -145.5(10) .
O4 Mn1 O3 C19 68.6(3) .
N2 Mn1 O3 C19 -108.4(3) .
O3 Mn1 O4 C20 -77.1(3) .
O2 Mn1 O4 C20 14.1(3) .
O1 Mn1 O4 C20 -163.7(3) .
N1 Mn1 O4 C20 106.1(3) .
N2 Mn1 O4 C20 87.8(6) .
O7 Mn2 O5 C21 160.4(3) .
O6 Mn2 O5 C21 -149.2(13) .
N3 Mn2 O5 C21 -18.3(3) .
O8 Mn2 O5 C21 -104.5(3) .
N4 Mn2 O5 C21 62.0(3) .
Mn2 O5 C21 C22 -145.6(3) .
Mn2 O5 C21 C26 33.7(4) .
O5 C21 C22 C23 -178.2(3) .
C26 C21 C22 C23 2.5(5) .
C21 C22 C23 C24 -1.3(5) .
C22 C23 C24 C25 -0.4(5) .
C22 C23 C24 C48 177.5(3) .
C23 C24 C25 C26 0.9(5) .
C48 C24 C25 C26 -177.1(3) .
C24 C25 C26 C21 0.4(5) .
C24 C25 C26 C27 176.9(3) .
O5 C21 C26 C25 178.7(3) .
C22 C21 C26 C25 -2.0(5) .
O5 C21 C26 C27 2.2(5) .
C22 C21 C26 C27 -178.6(3) .
C25 C26 C27 N3 129.4(3) .
C21 C26 C27 N3 -54.0(4) .
C26 C27 N3 C35 -62.4(4) .
C26 C27 N3 C34 -179.5(3) .
C26 C27 N3 Mn2 61.1(3) .
O7 Mn2 N3 C35 -13(5) .
O6 Mn2 N3 C35 -85.5(2) .
O5 Mn2 N3 C35 97.8(2) .
O8 Mn2 N3 C35 -178.3(2) .
N4 Mn2 N3 C35 9.5(2) .
O7 Mn2 N3 C34 108(5) .
O6 Mn2 N3 C34 34.9(2) .
O5 Mn2 N3 C34 -141.8(2) .
O8 Mn2 N3 C34 -57.9(2) .
N4 Mn2 N3 C34 129.9(2) .
O7 Mn2 N3 C27 -137(5) .
O6 Mn2 N3 C27 150.5(2) .
O5 Mn2 N3 C27 -26.3(2) .
O8 Mn2 N3 C27 57.7(2) .
N4 Mn2 N3 C27 -114.5(2) .
O7 Mn2 O6 C28 -173.7(3) .
O5 Mn2 O6 C28 136.0(13) .
N3 Mn2 O6 C28 4.9(3) .
O8 Mn2 O6 C28 91.5(3) .
N4 Mn2 O6 C28 -75.4(3) .
Mn2 O6 C28 C29 156.4(3) .
Mn2 O6 C28 C33 -24.1(5) .
O6 C28 C29 C30 175.6(3) .
C33 C28 C29 C30 -3.9(5) .
C28 C29 C30 C31 1.7(5) .
C29 C30 C31 C32 1.4(5) .
C30 C31 C32 C33 -2.3(6) .
C31 C32 C33 C28 0.1(5) .
C31 C32 C33 C34 -176.4(3) .
O6 C28 C33 C32 -176.5(3) .
C29 C28 C33 C32 3.0(5) .
O6 C28 C33 C34 0.0(5) .
C29 C28 C33 C34 179.5(3) .
C32 C33 C34 N3 -137.3(3) .
C28 C33 C34 N3 46.3(4) .
C35 N3 C34 C33 60.1(4) .
C27 N3 C34 C33 179.6(3) .
Mn2 N3 C34 C33 -61.8(3) .
C34 N3 C35 C36 -157.5(3) .
C27 N3 C35 C36 87.5(3) .
Mn2 N3 C35 C36 -35.5(3) .
N3 C35 C36 N4 52.3(4) .
C35 C36 N4 C37 80.4(4) .
C35 C36 N4 C38 -160.4(3) .
C35 C36 N4 Mn2 -38.8(3) .
O7 Mn2 N4 C37 76.0(2) .
O6 Mn2 N4 C37 -13.9(2) .
O5 Mn2 N4 C37 163.8(2) .
N3 Mn2 N4 C37 -103.5(2) .
O8 Mn2 N4 C37 -134.3(4) .
O7 Mn2 N4 C38 -45.9(3) .
O6 Mn2 N4 C38 -135.8(2) .
O5 Mn2 N4 C38 41.9(2) .
N3 Mn2 N4 C38 134.6(3) .
O8 Mn2 N4 C38 103.8(4) .
O7 Mn2 N4 C36 -164.4(2) .
O6 Mn2 N4 C36 105.7(2) .
O5 Mn2 N4 C36 -76.5(2) .
N3 Mn2 N4 C36 16.2(2) .
O8 Mn2 N4 C36 -14.7(5) .
O6 Mn2 O7 C39 -45.2(3) .
O5 Mn2 O7 C39 131.4(3) .
N3 Mn2 O7 C39 -118(5) .
O8 Mn2 O7 C39 47.5(3) .
N4 Mn2 O7 C39 -140.2(3) .
O7 Mn2 O8 C40 -88.6(4) .
O6 Mn2 O8 C40 0.8(4) .
O5 Mn2 O8 C40 -176.1(4) .
N3 Mn2 O8 C40 91.1(4) .
N4 Mn2 O8 C40 121.5(5) .
C47 O9 C41 C46 -1.6(4) .
C47 O9 C41 C42 176.5(3) .
O9 C41 C42 C43 -176.3(3) .
C46 C41 C42 C43 1.8(5) .
O9 C41 C42 C4 7.6(4) .
C46 C41 C42 C4 -174.3(3) .
C3 C4 C42 C43 50.6(5) .
C5 C4 C42 C43 -125.4(4) .
C3 C4 C42 C41 -133.4(3) .
C5 C4 C42 C41 50.6(4) .
C41 C42 C43 C44 -1.5(5) .
C4 C42 C43 C44 174.6(3) .
C42 C43 C44 C45 -0.3(5) .
C43 C44 C45 C46 1.9(5) .
O9 C41 C46 C45 177.7(3) .
C42 C41 C46 C45 -0.3(5) .
O9 C41 C46 C53 -4.3(5) .
C42 C41 C46 C53 177.8(3) .
C44 C45 C46 C41 -1.6(5) .
C44 C45 C46 C53 -179.7(3) .
C41 O9 C47 C52 4.6(5) .
C41 O9 C47 C48 -177.6(3) .
O9 C47 C48 C49 -176.1(3) .
C52 C47 C48 C49 1.7(5) .
O9 C47 C48 C24 3.4(4) .
C52 C47 C48 C24 -178.9(3) .
C25 C24 C48 C49 -120.2(4) .
C23 C24 C48 C49 61.9(5) .
C25 C24 C48 C47 60.3(5) .
C23 C24 C48 C47 -117.5(4) .
C47 C48 C49 C50 -0.3(6) .
C24 C48 C49 C50 -179.8(4) .
C48 C49 C50 C51 -1.5(7) .
C49 C50 C51 C52 2.2(7) .
O9 C47 C52 C51 176.5(3) .
C48 C47 C52 C51 -1.0(5) .
O9 C47 C52 C53 -1.7(5) .
C48 C47 C52 C53 -179.3(3) .
C50 C51 C52 C47 -0.9(6) .
C50 C51 C52 C53 177.3(4) .
C47 C52 C53 C46 -3.5(5) .
C51 C52 C53 C46 178.3(3) .
C47 C52 C53 C54 116.5(4) .
C51 C52 C53 C54 -61.6(5) .
C47 C52 C53 C55 -123.9(4) .
C51 C52 C53 C55 58.0(5) .
C41 C46 C53 C52 6.3(4) .
C45 C46 C53 C52 -175.7(3) .
C41 C46 C53 C54 -113.1(4) .
C45 C46 C53 C54 64.9(4) .
C41 C46 C53 C55 126.3(4) .
C45 C46 C53 C55 -55.7(5) .
Cl1 C59 Cl2 Cl2 128.5(11) 7_566
